data_4075005
loop_
_publ_author_name
'Cuesta, Luciano'
'Hevia, Eva'
'Morales, Dolores'
'P\'erez, Julio'
'Riera, Luc\'ia'
'Miguel, Daniel'

_publ_section_title
;
 Reactivity of Molybdenum and Rhenium Hydroxo Complexes toward Organic
 Electrophiles:&#x00A0; Reactions that Afford Carboxylato Products&#x00A7;
;
_journal_issue 7
_journal_name_full Organometallics
_journal_page_first 1717
_journal_paper_doi 10.1021/om051081g
_journal_volume 25
_journal_year 2006
_chemical_formula_sum 'C25 H23 N2 O5 Re'
_chemical_formula_weight 617.65
_chemical_name_systematic
; 
 ? 
;
_space_group_IT_number 18
_symmetry_cell_setting orthorhombic
_symmetry_space_group_name_Hall 'P 2 2ab'
_symmetry_space_group_name_H-M 'P 21 21 2'
_atom_sites_solution_hydrogens geom
_atom_sites_solution_primary direct
_atom_sites_solution_secondary difmap
_audit_creation_method SHELXL-97
_cell_angle_alpha 90.00
_cell_angle_beta 90.00
_cell_angle_gamma 90.00
_cell_formula_units_Z 4
_cell_length_a 14.416(3)
_cell_length_b 17.067(3)
_cell_length_c 9.793(2)
_cell_measurement_reflns_used 2461
_cell_measurement_temperature 293(2)
_cell_measurement_theta_max 68.251
_cell_measurement_theta_min 2.209
_cell_volume 2409.4(8)
_computing_data_collection 'Collect (Bruker AXS BV, 1997-2004)'
_computing_molecular_graphics 'Bruker SHELXTL'
_computing_publication_material 'Bruker SHELXTL'
_computing_structure_refinement 'SHELXL-97 (Sheldrick, 1997)'
_computing_structure_solution 'SHELXS-97 (Sheldrick, 1990)'
_diffrn_ambient_temperature 293(2)
_diffrn_detector_area_resol_mean 9
_diffrn_measured_fraction_theta_full 0.998
_diffrn_measured_fraction_theta_max 0.998
_diffrn_measurement_device '90mm CCD camera on \k-goniostat'
_diffrn_measurement_device_type KappaCCD
_diffrn_measurement_method CCD
_diffrn_radiation_monochromator 'horizontally mounted graphite crystal'
_diffrn_radiation_source 'fine-focus sealed tube'
_diffrn_radiation_type CuK\a
_diffrn_radiation_wavelength 1.54184
_diffrn_reflns_av_R_equivalents 0.0956
_diffrn_reflns_av_sigmaI/netI 0.0646
_diffrn_reflns_limit_h_max 17
_diffrn_reflns_limit_h_min 0
_diffrn_reflns_limit_k_max 20
_diffrn_reflns_limit_k_min -20
_diffrn_reflns_limit_l_max 11
_diffrn_reflns_limit_l_min 0
_diffrn_reflns_number 10694
_diffrn_reflns_theta_full 68.25
_diffrn_reflns_theta_max 68.25
_diffrn_reflns_theta_min 4.01
_exptl_absorpt_coefficient_mu 10.181
_exptl_absorpt_correction_T_max 1.610
_exptl_absorpt_correction_T_min 0.666
_exptl_absorpt_correction_type multi-scan
_exptl_absorpt_process_details
;
 R.H. Blessing, Acta Cryst. (1995), A51, 33-38
;
_exptl_crystal_colour yellow
_exptl_crystal_density_diffrn 1.703
_exptl_crystal_density_method 'not measured'
_exptl_crystal_F_000 1208
_exptl_crystal_size_max 0.10
_exptl_crystal_size_mid 0.07
_exptl_crystal_size_min 0.05
_refine_diff_density_max 1.573
_refine_diff_density_min -1.732
_refine_diff_density_rms 0.150
_refine_ls_abs_structure_details 'Flack H D (1983), Acta Cryst. A39, 876-881'
_refine_ls_abs_structure_Flack -0.002(18)
_refine_ls_extinction_coef 0.00120(14)
_refine_ls_extinction_expression Fc^*^=kFc[1+0.001xFc^2^\l^3^/sin(2\q)]^-1/4^
_refine_ls_extinction_method SHELXL
_refine_ls_goodness_of_fit_ref 1.030
_refine_ls_hydrogen_treatment constr
_refine_ls_matrix_type full
_refine_ls_number_parameters 302
_refine_ls_number_reflns 4399
_refine_ls_number_restraints 0
_refine_ls_restrained_S_all 1.030
_refine_ls_R_factor_all 0.0556
_refine_ls_R_factor_gt 0.0517
_refine_ls_shift/su_max 0.001
_refine_ls_shift/su_mean 0.000
_refine_ls_structure_factor_coef Fsqd
_refine_ls_weighting_details 'calc w=1/[\s^2^(Fo^2^)+(0.0966P)^2^+0.0000P] where P=(Fo^2^+2Fc^2^)/3'
_refine_ls_weighting_scheme calc
_refine_ls_wR_factor_gt 0.1302
_refine_ls_wR_factor_ref 0.1364
_reflns_number_gt 4027
_reflns_number_total 4399
_reflns_threshold_expression >2sigma(I)
_cod_data_source_file om051081gsi20060203_110631.cif
_cod_data_source_block Compound_6a_(lc44k)
_cod_depositor_comments
;
The following automatic conversions were performed:

'_symmetry_cell_setting' value 'Orthorhombic' changed to
'orthorhombic' according to
/home/saulius/struct/CIF-dictionaries/cif_core.dic dictionary named
'cif_core.dic' version 2.4.1 from 2010-06-29.

Automatic conversion script
Id: cif_fix_values 1715 2011-07-08 13:25:40Z adriana 
;
_cod_original_sg_symbol_H-M P2(1)2(1)2
_cod_database_code 4075005

loop_
_symmetry_equiv_pos_as_xyz
'x, y, z'
'-x, -y, z'
'-x+1/2, y+1/2, -z'
'x+1/2, -y+1/2, -z'

loop_
_atom_site_label
_atom_site_type_symbol
_atom_site_fract_x
_atom_site_fract_y
_atom_site_fract_z
_atom_site_U_iso_or_equiv
_atom_site_adp_type
_atom_site_occupancy
_atom_site_symmetry_multiplicity
_atom_site_calc_flag
_atom_site_refinement_flags
Re1 Re 0.30702(3) 0.88449(2) 0.69209(4) 0.04426(19) Uani 1 1 d .
N1 N 0.3807(5) 0.7948(4) 0.5760(8) 0.0441(16) Uani 1 1 d .
N2 N 0.2471(5) 0.7742(4) 0.7567(7) 0.0400(16) Uani 1 1 d .
C1 C 0.3987(10) 0.8924(7) 0.8325(11) 0.071(3) Uani 1 1 d .
O1 O 0.4554(7) 0.8949(6) 0.9163(10) 0.102(3) Uani 1 1 d .
C2 C 0.2282(8) 0.9503(6) 0.7989(12) 0.060(3) Uani 1 1 d .
O2 O 0.1781(7) 0.9862(5) 0.8683(10) 0.087(3) Uani 1 1 d .
C3 C 0.3605(9) 0.9771(7) 0.6130(12) 0.064(3) Uani 1 1 d .
O3 O 0.3943(7) 1.0324(5) 0.5657(12) 0.091(3) Uani 1 1 d .
C4 C 0.1893(8) 0.9049(6) 0.4334(10) 0.055(2) Uani 1 1 d .
O4 O 0.2107(5) 0.8606(4) 0.5311(7) 0.0560(17) Uani 1 1 d .
O5 O 0.2043(11) 0.9745(5) 0.4305(11) 0.117(5) Uani 1 1 d .
C6 C 0.1367(9) 0.8630(7) 0.3183(13) 0.071(3) Uani 1 1 d .
H6 H 0.0866 0.8343 0.3637 0.085 Uiso 1 1 calc R
C7 C 0.0889(12) 0.9175(9) 0.2186(15) 0.096(5) Uani 1 1 d .
H7A H 0.0587 0.9589 0.2700 0.115 Uiso 1 1 calc R
H7B H 0.1358 0.9418 0.1615 0.115 Uiso 1 1 calc R
C8 C 0.0187(10) 0.8796(11) 0.1287(14) 0.095(5) Uani 1 1 d .
H8A H 0.0484 0.8404 0.0735 0.142 Uiso 1 1 calc R
H8B H -0.0091 0.9184 0.0708 0.142 Uiso 1 1 calc R
H8C H -0.0283 0.8555 0.1839 0.142 Uiso 1 1 calc R
C11 C 0.4518(7) 0.8068(6) 0.4931(11) 0.057(2) Uani 1 1 d .
H11 H 0.4778 0.8566 0.4897 0.068 Uiso 1 1 calc R
C12 C 0.4888(8) 0.7502(7) 0.4129(12) 0.064(3) Uani 1 1 d .
H12 H 0.5385 0.7619 0.3559 0.077 Uiso 1 1 calc R
C13 C 0.4532(6) 0.6759(6) 0.4154(10) 0.050(2) Uani 1 1 d .
C14 C 0.3799(7) 0.6613(6) 0.5040(11) 0.053(2) Uani 1 1 d .
H14 H 0.3543 0.6114 0.5096 0.064 Uiso 1 1 calc R
C15 C 0.3450(6) 0.7219(5) 0.5843(9) 0.0415(18) Uani 1 1 d .
C16 C 0.2701(6) 0.7090(5) 0.6834(9) 0.0423(17) Uani 1 1 d .
C17 C 0.2293(7) 0.6377(5) 0.7096(11) 0.054(2) Uani 1 1 d .
H17 H 0.2469 0.5941 0.6589 0.065 Uiso 1 1 calc R
C18 C 0.1628(7) 0.6299(5) 0.8093(12) 0.057(2) Uani 1 1 d .
C19 C 0.1382(7) 0.6966(6) 0.8824(10) 0.051(2) Uani 1 1 d .
H19 H 0.0925 0.6943 0.9494 0.061 Uiso 1 1 calc R
C20 C 0.1826(7) 0.7666(6) 0.8537(8) 0.046(2) Uani 1 1 d .
H20 H 0.1668 0.8106 0.9046 0.055 Uiso 1 1 calc R
C21 C 0.4913(8) 0.6114(7) 0.3257(13) 0.076(3) Uani 1 1 d .
H21A H 0.4794 0.6236 0.2317 0.114 Uiso 1 1 calc R
H21B H 0.4618 0.5627 0.3487 0.114 Uiso 1 1 calc R
H21C H 0.5570 0.6068 0.3400 0.114 Uiso 1 1 calc R
C22 C 0.1182(12) 0.5519(7) 0.8362(17) 0.096(5) Uani 1 1 d .
H22A H 0.0822 0.5548 0.9185 0.144 Uiso 1 1 calc R
H22B H 0.1654 0.5127 0.8463 0.144 Uiso 1 1 calc R
H22C H 0.0785 0.5384 0.7611 0.144 Uiso 1 1 calc R
C31 C 0.1943(8) 0.8022(6) 0.2516(9) 0.052(2) Uani 1 1 d .
C32 C 0.1706(10) 0.7237(8) 0.2629(12) 0.076(4) Uani 1 1 d .
H32 H 0.1179 0.7103 0.3125 0.091 Uiso 1 1 calc R
C33 C 0.2226(13) 0.6640(8) 0.2030(15) 0.093(4) Uani 1 1 d .
H33 H 0.2036 0.6120 0.2094 0.112 Uiso 1 1 calc R
C34 C 0.3023(11) 0.6832(8) 0.1345(12) 0.076(3) Uani 1 1 d .
H34 H 0.3377 0.6438 0.0946 0.092 Uiso 1 1 calc R
C35 C 0.3301(9) 0.7580(9) 0.1239(13) 0.075(4) Uani 1 1 d .
H35 H 0.3843 0.7706 0.0771 0.090 Uiso 1 1 calc R
C36 C 0.2759(9) 0.8174(7) 0.1848(14) 0.070(3) Uani 1 1 d .
H36 H 0.2964 0.8689 0.1794 0.084 Uiso 1 1 calc R

loop_
_atom_site_aniso_label
_atom_site_aniso_U_11
_atom_site_aniso_U_22
_atom_site_aniso_U_33
_atom_site_aniso_U_23
_atom_site_aniso_U_13
_atom_site_aniso_U_12
Re1 0.0497(3) 0.0404(2) 0.0427(2) -0.00030(17) -0.00280(18) -0.00569(17)
N1 0.041(4) 0.047(4) 0.044(4) -0.001(3) 0.001(3) 0.000(3)
N2 0.044(4) 0.044(4) 0.033(3) 0.002(3) -0.004(3) -0.008(3)
C1 0.106(9) 0.054(6) 0.053(6) 0.001(5) 0.001(6) -0.017(6)
O1 0.103(7) 0.119(8) 0.084(6) -0.006(6) -0.065(6) -0.012(6)
C2 0.070(6) 0.049(5) 0.062(6) -0.013(5) 0.004(6) -0.012(5)
O2 0.095(7) 0.063(5) 0.102(6) -0.023(5) 0.033(6) 0.007(5)
C3 0.069(7) 0.068(7) 0.054(6) 0.003(5) 0.000(5) 0.000(6)
O3 0.094(6) 0.060(5) 0.120(8) 0.025(5) 0.016(6) -0.024(5)
C4 0.069(6) 0.051(5) 0.045(5) -0.003(4) -0.001(5) 0.013(5)
O4 0.066(4) 0.053(4) 0.050(4) 0.009(3) -0.025(3) -0.013(3)
O5 0.196(13) 0.057(5) 0.099(7) 0.026(5) -0.070(9) -0.031(7)
C6 0.074(7) 0.075(7) 0.065(7) -0.005(6) -0.008(6) 0.009(6)
C7 0.111(11) 0.101(10) 0.076(9) -0.007(7) -0.050(9) 0.037(9)
C8 0.076(8) 0.146(14) 0.062(7) -0.019(8) -0.016(6) 0.031(10)
C11 0.059(6) 0.052(5) 0.060(6) 0.000(5) 0.007(5) -0.006(5)
C12 0.055(6) 0.076(7) 0.061(7) 0.002(5) 0.008(5) 0.000(5)
C13 0.046(5) 0.057(6) 0.048(5) -0.004(4) -0.002(4) 0.010(4)
C14 0.049(5) 0.054(6) 0.058(6) -0.005(4) 0.000(4) 0.001(4)
C15 0.044(4) 0.045(4) 0.035(4) 0.001(4) -0.010(4) -0.005(4)
C16 0.044(4) 0.045(4) 0.037(4) 0.004(4) 0.001(4) -0.002(3)
C17 0.055(5) 0.043(5) 0.063(6) -0.006(4) 0.009(5) -0.005(4)
C18 0.059(5) 0.043(5) 0.069(6) 0.003(5) 0.007(5) -0.011(4)
C19 0.051(6) 0.062(6) 0.040(5) 0.006(4) 0.003(4) -0.004(5)
C20 0.056(6) 0.052(5) 0.030(4) -0.005(3) -0.005(4) -0.002(5)
C21 0.070(7) 0.077(8) 0.082(8) -0.029(7) 0.010(6) 0.014(6)
C22 0.122(11) 0.058(7) 0.107(12) -0.004(7) 0.060(10) -0.024(7)
C31 0.059(5) 0.061(6) 0.038(4) -0.001(4) -0.007(5) 0.009(5)
C32 0.098(10) 0.084(8) 0.045(6) 0.008(5) 0.012(6) 0.010(7)
C33 0.136(13) 0.066(8) 0.077(8) 0.009(7) 0.011(9) 0.018(8)
C34 0.096(9) 0.076(8) 0.057(6) -0.005(5) -0.006(7) 0.024(8)
C35 0.064(8) 0.103(11) 0.058(7) 0.007(6) -0.011(6) 0.014(7)
C36 0.082(8) 0.058(6) 0.071(7) 0.009(6) -0.009(7) -0.003(6)

loop_
_atom_type_symbol
_atom_type_description
_atom_type_scat_dispersion_real
_atom_type_scat_dispersion_imag
_atom_type_scat_source
C C 0.0181 0.0091 'International Tables Vol C Tables 4.2.6.8 and 6.1.1.4'
H H 0.0000 0.0000 'International Tables Vol C Tables 4.2.6.8 and 6.1.1.4'
N N 0.0311 0.0180 'International Tables Vol C Tables 4.2.6.8 and 6.1.1.4'
O O 0.0492 0.0322 'International Tables Vol C Tables 4.2.6.8 and 6.1.1.4'
Re Re -5.2083 5.8923 'International Tables Vol C Tables 4.2.6.8 and 6.1.1.4'

loop_
_geom_angle_atom_site_label_1
_geom_angle_atom_site_label_2
_geom_angle_atom_site_label_3
_geom_angle
C2 Re1 C1 88.6(5)
C2 Re1 C3 88.6(5)
C1 Re1 C3 87.4(5)
C2 Re1 O4 97.4(4)
C1 Re1 O4 172.6(4)
C3 Re1 O4 96.9(4)
C2 Re1 N2 96.5(4)
C1 Re1 N2 97.3(4)
C3 Re1 N2 173.1(4)
O4 Re1 N2 78.0(3)
C2 Re1 N1 170.9(4)
C1 Re1 N1 95.0(5)
C3 Re1 N1 99.8(4)
O4 Re1 N1 78.4(3)
N2 Re1 N1 74.8(3)
C11 N1 C15 118.3(8)
C11 N1 Re1 126.1(7)
C15 N1 Re1 115.4(6)
C20 N2 C16 117.6(7)
C20 N2 Re1 124.8(6)
C16 N2 Re1 117.3(6)
O1 C1 Re1 177.8(12)
O2 C2 Re1 175.6(10)
O3 C3 Re1 178.8(11)
O5 C4 O4 124.3(10)
O5 C4 C6 122.0(10)
O4 C4 C6 113.6(9)
C4 O4 Re1 127.3(7)
C31 C6 C7 113.7(11)
C31 C6 C4 111.9(9)
C7 C6 C4 114.3(11)
C8 C7 C6 115.0(14)
N1 C11 C12 123.5(10)
C11 C12 C13 120.2(10)
C12 C13 C14 117.5(9)
C12 C13 C21 121.9(10)
C14 C13 C21 120.6(10)
C13 C14 C15 119.6(10)
N1 C15 C14 120.8(9)
N1 C15 C16 117.3(8)
C14 C15 C16 121.9(8)
N2 C16 C17 121.3(8)
N2 C16 C15 113.8(7)
C17 C16 C15 124.8(8)
C18 C17 C16 121.1(9)
C17 C18 C19 117.6(8)
C17 C18 C22 120.7(10)
C19 C18 C22 121.8(10)
C20 C19 C18 119.0(9)
N2 C20 C19 123.4(9)
C36 C31 C32 115.5(11)
C36 C31 C6 124.1(11)
C32 C31 C6 120.2(11)
C31 C32 C33 122.7(13)
C34 C33 C32 118.8(14)
C35 C34 C33 121.1(13)
C34 C35 C36 119.0(13)
C31 C36 C35 122.8(11)

loop_
_geom_bond_atom_site_label_1
_geom_bond_atom_site_label_2
_geom_bond_distance
Re1 C2 1.910(11)
Re1 C1 1.912(13)
Re1 C3 1.921(12)
Re1 O4 2.140(6)
Re1 N2 2.165(7)
Re1 N1 2.182(8)
N1 C11 1.323(13)
N1 C15 1.350(11)
N2 C20 1.336(12)
N2 C16 1.366(12)
C1 O1 1.159(15)
C2 O2 1.165(14)
C3 O3 1.159(14)
C4 O5 1.209(13)
C4 O4 1.257(12)
C4 C6 1.535(16)
C6 C31 1.479(16)
C6 C7 1.515(17)
C7 C8 1.49(2)
C11 C12 1.353(15)
C12 C13 1.368(15)
C13 C14 1.389(14)
C13 C21 1.512(13)
C14 C15 1.393(13)
C15 C16 1.468(13)
C16 C17 1.376(12)
C17 C18 1.375(15)
C18 C19 1.392(15)
C18 C22 1.501(14)
C19 C20 1.384(14)
C31 C36 1.371(17)
C31 C32 1.388(18)
C32 C33 1.395(19)
C33 C34 1.37(2)
C34 C35 1.34(2)
C35 C36 1.412(19)
